data_2311961
loop_
_publ_author_name
'Sridhar, Balasubramanian'
'Ravikumar, Krishnan'

_publ_section_title
;
 Role of halogen-halogen contacts in the crystal structures of three new
 solvates of the drug oxyclozanide.
;
_journal_coeditor_code EG3229
_journal_issue 'Pt 12'
_journal_name_full 'Acta crystallographica. Section C, Structural chemistry'
_journal_page_first 1056
_journal_page_last 1063
_journal_paper_doi 10.1107/S2053229617015923
_journal_volume 73
_journal_year 2017
_chemical_formula_iupac 'C13 H6 Cl5 N O3, 0.5C6 H5 Cl'
_chemical_formula_moiety 'C13 H6 Cl5 N O3, 0.5(C6 H5 Cl)'
_chemical_formula_sum 'C16 H8.5 Cl5.5 N O3'
_chemical_formula_weight 457.71
_chemical_name_common
;
Oxyclozanide chlorobenzene hemisolvate
;
_chemical_name_systematic
;
2,3,5-Trichloro-<i>N</i>-(3,5-dichloro-2-hydroxyphenyl)-6-hydroxybenzamide
chlorobenzene hemisolvate
;
_space_group_crystal_system triclinic
_space_group_IT_number 2
_space_group_name_Hall '-P 1'
_space_group_name_H-M_alt 'P -1'
_atom_sites_solution_hydrogens mixed
_audit_creation_method SHELXL-2014/7
_cell_angle_alpha 86.5557(5)
_cell_angle_beta 85.9678(5)
_cell_angle_gamma 65.8305(5)
_cell_formula_units_Z 2
_cell_length_a 6.90927(8)
_cell_length_b 9.69846(10)
_cell_length_c 13.97198(15)
_cell_measurement_reflns_used 9026
_cell_measurement_temperature 100(2)
_cell_measurement_theta_max 30.47
_cell_measurement_theta_min 2.69
_cell_volume 851.561(16)
_computing_cell_refinement
;
<i>SAINT</i> (Bruker, 2016)
;
_computing_data_collection
;
<i>APEX3</i> (Bruker, 2016)
;
_computing_data_reduction 'Bruker SAINT'
_computing_molecular_graphics
;
DIAMOND (Brandenburg & Putz, 2005)
;
_computing_publication_material 'Bruker SHELXTL'
_computing_structure_refinement
;
<i>SHELXL2014</i> (Sheldrick, 2015)
;
_computing_structure_solution
;
<i>SHELXT</i> (Sheldrick, 2015)
;
_diffrn_ambient_temperature 100(2)
_diffrn_measured_fraction_theta_full 1.000
_diffrn_measured_fraction_theta_max 0.994
_diffrn_measurement_device_type 'Bruker D8 QUEST PHOTON-100'
_diffrn_measurement_method '\w and \f'
_diffrn_radiation_type MoK\a
_diffrn_radiation_wavelength 0.71073
_diffrn_reflns_av_R_equivalents 0.0391
_diffrn_reflns_limit_h_max 9
_diffrn_reflns_limit_h_min -9
_diffrn_reflns_limit_k_max 13
_diffrn_reflns_limit_k_min -13
_diffrn_reflns_limit_l_max 19
_diffrn_reflns_limit_l_min -19
_diffrn_reflns_number 28022
_diffrn_reflns_theta_full 25.242
_diffrn_reflns_theta_max 30.505
_diffrn_reflns_theta_min 2.303
_exptl_absorpt_coefficient_mu 0.948
_exptl_absorpt_correction_T_max 0.7461
_exptl_absorpt_correction_T_min 0.6088
_exptl_absorpt_correction_type multi-scan
_exptl_absorpt_process_details
;
SADABS, Bruker,2016
;
_exptl_crystal_colour colorless
_exptl_crystal_density_diffrn 1.785
_exptl_crystal_description block
_exptl_crystal_F_000 458
_exptl_crystal_size_max 0.320
_exptl_crystal_size_mid 0.220
_exptl_crystal_size_min 0.130
_refine_diff_density_max 0.468
_refine_diff_density_min -0.403
_refine_ls_extinction_method none
_refine_ls_goodness_of_fit_ref 1.096
_refine_ls_hydrogen_treatment mixed
_refine_ls_matrix_type full
_refine_ls_number_parameters 262
_refine_ls_number_reflns 5153
_refine_ls_number_restraints 0
_refine_ls_restrained_S_all 1.096
_refine_ls_R_factor_all 0.0360
_refine_ls_R_factor_gt 0.0301
_refine_ls_shift/su_max 0.001
_refine_ls_shift/su_mean 0.000
_refine_ls_structure_factor_coef Fsqd
_refine_ls_weighting_details 'w=1/[\s^2^(Fo^2^)+(0.0271P)^2^+0.6071P] where P=(Fo^2^+2Fc^2^)/3'
_refine_ls_weighting_scheme calc
_refine_ls_wR_factor_gt 0.0730
_refine_ls_wR_factor_ref 0.0757
_reflns_number_gt 4583
_reflns_number_total 5153
_reflns_threshold_expression 'I > 2\s(I)'
_cod_data_source_file eg3229sup1.cif
_cod_data_source_block IV
_cod_original_formula_sum 'C16 H8.50 Cl5.50 N O3'
_cod_database_code 2311961
_shelx_space_group_comment
;
The symmetry employed for this shelxl refinement is uniquely defined
by the following loop, which should always be used as a source of
symmetry information in preference to the above space-group names.
They are only intended as comments.
;
_shelx_estimated_absorpt_t_min 0.751
_shelx_estimated_absorpt_t_max 0.887

loop_
_space_group_symop_operation_xyz
'x, y, z'
'-x, -y, -z'

loop_
_atom_site_type_symbol
_atom_site_label
_atom_site_fract_x
_atom_site_fract_y
_atom_site_fract_z
_atom_site_U_iso_or_equiv
_atom_site_adp_type
_atom_site_calc_flag
_atom_site_occupancy
_atom_site_disorder_assembly
_atom_site_disorder_group
C C1 0.5493(2) 0.69889(14) 0.63821(9) 0.0124(2) Uani d 1 A 5
C C2 0.4238(2) 0.85676(15) 0.64551(10) 0.0134(2) Uani d 1 A 5
C C3 0.3787(2) 0.92250(15) 0.73564(10) 0.0146(2) Uani d 1 A 5
C C4 0.4472(2) 0.83663(15) 0.81823(10) 0.0156(3) Uani d 1 A 5
H H4 0.4150 0.8830 0.8787 0.019 Uiso calc 1 A 5
C C5 0.5641(2) 0.68135(15) 0.81268(10) 0.0145(2) Uani d 1 A 5
C C6 0.6145(2) 0.61251(14) 0.72444(10) 0.0133(2) Uani d 1 A 5
C C7 0.6001(2) 0.64288(15) 0.53757(10) 0.0132(2) Uani d 1 A 5
C C8 0.8213(2) 0.43816(15) 0.42989(9) 0.0127(2) Uani d 1 A 5
C C9 0.9564(2) 0.28285(15) 0.43559(10) 0.0131(2) Uani d 1 A 5
C C10 1.0236(2) 0.20416(15) 0.35099(10) 0.0136(2) Uani d 1 A 5
C C11 0.9688(2) 0.27606(15) 0.26157(10) 0.0144(2) Uani d 1 A 5
H H11 1.0154 0.2212 0.2043 0.017 Uiso calc 1 A 5
C C12 0.8442(2) 0.43010(15) 0.25871(10) 0.0147(2) Uani d 1 A 5
C C13 0.7673(2) 0.51275(15) 0.34127(10) 0.0140(2) Uani d 1 A 5
H H13 0.6796 0.6179 0.3372 0.017 Uiso calc 1 A 5
O O1 0.34808(17) 0.94815(11) 0.56887(8) 0.0177(2) Uani d 1 A 5
H H1O 0.387(4) 0.887(3) 0.5250(19) 0.046(7) Uiso d 1 B 5
O O2 0.50180(18) 0.72605(12) 0.47023(8) 0.0209(2) Uani d 1 A 5
O O3 1.00771(18) 0.22409(12) 0.52514(7) 0.0178(2) Uani d 1 A 5
H H3O 1.092(4) 0.140(3) 0.5255(18) 0.039(6) Uiso d 1 C 5
N N1 0.75516(19) 0.50592(13) 0.51990(8) 0.0136(2) Uani d 1 A 5
H H1N 0.811(3) 0.448(2) 0.5671(15) 0.025(5) Uiso d 1 D 5
Cl Cl1 0.23748(6) 1.11544(4) 0.74163(3) 0.02096(8) Uani d 1 A 5
Cl Cl2 0.64438(6) 0.57877(4) 0.91872(2) 0.02178(8) Uani d 1 A 5
Cl Cl3 0.75269(6) 0.41765(4) 0.72676(2) 0.01719(8) Uani d 1 A 5
Cl Cl4 1.17772(6) 0.01160(4) 0.35736(2) 0.01750(8) Uani d 1 A 5
Cl Cl5 0.77895(6) 0.52445(4) 0.14820(2) 0.02178(8) Uani d 1 A 5
C C14 -0.0900(4) 1.0315(3) 0.9659(2) 0.0260(7) Uani d 0.5 E -1
C C15 -0.0078(4) 1.1389(2) 0.97452(18) 0.0239(9) Uani d 0.5 E -1
H H15 -0.0748 1.2367 0.9451 0.029 Uiso calc 0.5 E -1
C C16 0.1722(4) 1.1034(3) 1.02614(18) 0.0282(7) Uani d 0.5 E -1
H H16 0.2284 1.1768 1.0320 0.034 Uiso calc 0.5 E -1
C C17 0.2702(4) 0.9603(3) 1.06916(18) 0.0316(11) Uani d 0.5 E -1
H H17 0.3933 0.9360 1.1044 0.038 Uiso calc 0.5 E -1
C C18 0.1880(4) 0.8528(2) 1.06057(18) 0.0351(9) Uani d 0.5 E -1
H H18 0.2550 0.7551 1.0900 0.042 Uiso calc 0.5 E -1
C C19 0.0079(5) 0.8884(3) 1.0089(2) 0.0325(11) Uani d 0.5 E -1
H H19 -0.0482 0.8150 1.0031 0.039 Uiso calc 0.5 E -1
Cl Cl6 -0.3135(2) 1.07814(16) 0.90176(9) 0.0407(3) Uani d 0.5 E -1

loop_
_atom_site_aniso_label
_atom_site_aniso_U_11
_atom_site_aniso_U_22
_atom_site_aniso_U_33
_atom_site_aniso_U_12
_atom_site_aniso_U_13
_atom_site_aniso_U_23
C1 0.0122(6) 0.0106(5) 0.0131(6) -0.0035(5) -0.0008(4) -0.0007(4)
C2 0.0135(6) 0.0110(6) 0.0143(6) -0.0038(5) -0.0006(4) 0.0000(4)
C3 0.0152(6) 0.0100(5) 0.0166(6) -0.0030(5) 0.0002(5) -0.0021(5)
C4 0.0174(6) 0.0134(6) 0.0150(6) -0.0051(5) 0.0005(5) -0.0026(5)
C5 0.0161(6) 0.0138(6) 0.0128(6) -0.0051(5) -0.0017(5) 0.0004(5)
C6 0.0134(6) 0.0096(5) 0.0152(6) -0.0029(5) -0.0012(5) 0.0001(4)
C7 0.0125(6) 0.0120(6) 0.0150(6) -0.0047(5) -0.0002(4) -0.0015(4)
C8 0.0135(6) 0.0111(5) 0.0128(6) -0.0042(5) -0.0006(4) -0.0020(4)
C9 0.0127(6) 0.0114(5) 0.0145(6) -0.0043(5) -0.0014(4) -0.0003(4)
C10 0.0127(6) 0.0102(5) 0.0170(6) -0.0034(5) -0.0004(5) -0.0024(5)
C11 0.0146(6) 0.0150(6) 0.0140(6) -0.0063(5) 0.0004(5) -0.0025(5)
C12 0.0164(6) 0.0153(6) 0.0125(6) -0.0066(5) -0.0010(5) 0.0006(5)
C13 0.0145(6) 0.0110(5) 0.0151(6) -0.0039(5) -0.0009(5) -0.0002(4)
O1 0.0217(5) 0.0101(4) 0.0150(5) -0.0003(4) -0.0009(4) 0.0006(4)
O2 0.0242(5) 0.0143(5) 0.0148(5) 0.0022(4) -0.0035(4) -0.0002(4)
O3 0.0217(5) 0.0103(4) 0.0141(5) 0.0013(4) -0.0029(4) 0.0003(4)
N1 0.0159(5) 0.0094(5) 0.0124(5) -0.0017(4) -0.0022(4) -0.0008(4)
Cl1 0.02598(18) 0.01007(14) 0.02078(16) -0.00128(12) 0.00118(13) -0.00281(11)
Cl2 0.02931(19) 0.01755(16) 0.01339(15) -0.00417(14) -0.00417(13) 0.00169(12)
Cl3 0.02126(16) 0.00969(14) 0.01533(15) -0.00100(12) -0.00173(11) 0.00117(11)
Cl4 0.01932(16) 0.01024(14) 0.01891(16) -0.00172(12) -0.00009(12) -0.00291(11)
Cl5 0.02782(19) 0.02052(16) 0.01319(15) -0.00618(14) -0.00201(12) 0.00215(12)
C14 0.0319(17) 0.0290(17) 0.0185(14) -0.0139(14) 0.0076(12) -0.0094(12)
C15 0.035(2) 0.0153(15) 0.0193(17) -0.0088(15) 0.0071(15) -0.0042(14)
C16 0.0372(19) 0.0265(16) 0.0223(15) -0.0139(14) 0.0036(13) -0.0090(12)
C17 0.036(2) 0.033(2) 0.0132(19) -0.0017(18) 0.0022(15) -0.0026(15)
C18 0.050(2) 0.0225(16) 0.0233(16) -0.0068(16) 0.0082(15) 0.0023(13)
C19 0.047(3) 0.025(2) 0.028(2) -0.0186(19) 0.0142(18) -0.0045(17)
Cl6 0.0365(6) 0.0541(8) 0.0347(7) -0.0198(6) 0.0001(5) -0.0163(5)

loop_
_atom_type_symbol
_atom_type_description
_atom_type_scat_dispersion_real
_atom_type_scat_dispersion_imag
_atom_type_scat_source
C C 0.0033 0.0016 'International Tables Vol C Tables 4.2.6.8 and 6.1.1.4'
H H 0.0000 0.0000 'International Tables Vol C Tables 4.2.6.8 and 6.1.1.4'
N N 0.0061 0.0033 'International Tables Vol C Tables 4.2.6.8 and 6.1.1.4'
O O 0.0106 0.0060 'International Tables Vol C Tables 4.2.6.8 and 6.1.1.4'
Cl Cl 0.1484 0.1585 'International Tables Vol C Tables 4.2.6.8 and 6.1.1.4'

loop_
_geom_angle_atom_site_label_1
_geom_angle_atom_site_label_2
_geom_angle_atom_site_label_3
_geom_angle
C6 C1 C2 117.67(12)
C6 C1 C7 127.14(12)
C2 C1 C7 115.19(11)
O1 C2 C3 117.50(12)
O1 C2 C1 122.64(12)
C3 C2 C1 119.85(12)
C4 C3 C2 121.33(12)
C4 C3 Cl1 119.85(10)
C2 C3 Cl1 118.81(10)
C3 C4 C5 119.53(12)
C3 C4 H4 120.2
C5 C4 H4 120.2
C4 C5 C6 120.75(12)
C4 C5 Cl2 117.59(10)
C6 C5 Cl2 121.66(10)
C5 C6 C1 120.79(12)
C5 C6 Cl3 116.63(10)
C1 C6 Cl3 122.56(10)
O2 C7 N1 120.11(13)
O2 C7 C1 119.45(12)
N1 C7 C1 120.41(12)
C13 C8 C9 120.58(12)
C13 C8 N1 125.30(12)
C9 C8 N1 114.10(12)
O3 C9 C10 125.95(12)
O3 C9 C8 115.48(12)
C10 C9 C8 118.56(12)
C11 C10 C9 121.73(12)
C11 C10 Cl4 119.21(10)
C9 C10 Cl4 119.06(10)
C12 C11 C10 117.93(12)
C12 C11 H11 121.0
C10 C11 H11 121.0
C11 C12 C13 122.51(13)
C11 C12 Cl5 119.17(10)
C13 C12 Cl5 118.32(10)
C12 C13 C8 118.55(12)
C12 C13 H13 120.7
C8 C13 H13 120.7
C2 O1 H1O 101.6(18)
C9 O3 H3O 112.9(18)
C7 N1 C8 127.01(12)
C7 N1 H1N 118.2(14)
C8 N1 H1N 114.3(14)
C15 C14 C19 120.0
C15 C14 Cl6 119.20(16)
C19 C14 Cl6 120.80(16)
C16 C15 C14 120.0
C16 C15 H15 120.0
C14 C15 H15 120.0
C15 C16 C17 120.0
C15 C16 H16 120.0
C17 C16 H16 120.0
C18 C17 C16 120.0
C18 C17 H17 120.0
C16 C17 H17 120.0
C17 C18 C19 120.0
C17 C18 H18 120.0
C19 C18 H18 120.0
C18 C19 C14 120.0
C18 C19 H19 120.0
C14 C19 H19 120.0

loop_
_geom_bond_atom_site_label_1
_geom_bond_atom_site_label_2
_geom_bond_distance
C1 C6 1.4149(18)
C1 C2 1.4233(18)
C1 C7 1.5039(18)
C2 O1 1.3382(16)
C2 C3 1.4028(18)
C3 C4 1.3740(19)
C3 Cl1 1.7242(13)
C4 C5 1.3912(18)
C4 H4 0.9500
C5 C6 1.3912(18)
C5 Cl2 1.7260(14)
C6 Cl3 1.7331(13)
C7 O2 1.2439(17)
C7 N1 1.3453(17)
C8 C13 1.3900(18)
C8 C9 1.4111(18)
C8 N1 1.4124(17)
C9 O3 1.3517(16)
C9 C10 1.3916(18)
C10 C11 1.3914(19)
C10 Cl4 1.7305(13)
C11 C12 1.3853(19)
C11 H11 0.9500
C12 C13 1.3897(18)
C12 Cl5 1.7365(14)
C13 H13 0.9500
O1 H1O 0.83(3)
O3 H3O 0.78(3)
N1 H1N 0.84(2)
C14 C15 1.3900
C14 C19 1.3900
C14 Cl6 1.722(2)
C15 C16 1.3900
C15 H15 0.9500
C16 C17 1.3900
C16 H16 0.9500
C17 C18 1.3900
C17 H17 0.9500
C18 C19 1.3900
C18 H18 0.9500
C19 H19 0.9500

loop_
_geom_hbond_atom_site_label_D
_geom_hbond_atom_site_label_H
_geom_hbond_atom_site_label_A
_geom_hbond_site_symmetry_A
_geom_hbond_distance_DH
_geom_hbond_distance_HA
_geom_hbond_distance_DA
_geom_hbond_angle_DHA
O1 H1O Cl4 1_465 0.83(3) 2.78(3) 3.1898(11) 112(2)
O1 H1O O2 . 0.83(3) 1.64(3) 2.4382(15) 160(3)
O3 H3O Cl4 . 0.78(3) 2.64(2) 3.0550(11) 115(2)
O3 H3O O1 1_645 0.78(3) 2.07(3) 2.8139(14) 159(2)
N1 H1N Cl3 . 0.84(2) 2.26(2) 2.9656(12) 141(2)
N1 H1N O3 . 0.84(2) 2.13(2) 2.5709(15) 112(2)
C13 H13 O2 . 0.95 2.22 2.7869(17) 118
C4 H4 Cg1 . 0.95 2.76 3.5578(18) 142

loop_
_geom_torsion_atom_site_label_1
_geom_torsion_atom_site_label_2
_geom_torsion_atom_site_label_3
_geom_torsion_atom_site_label_4
_geom_torsion
C6 C1 C2 O1 -177.86(13)
C7 C1 C2 O1 2.85(19)
C6 C1 C2 C3 3.4(2)
C7 C1 C2 C3 -175.92(12)
O1 C2 C3 C4 178.92(13)
C1 C2 C3 C4 -2.2(2)
O1 C2 C3 Cl1 -2.03(18)
C1 C2 C3 Cl1 176.80(10)
C2 C3 C4 C5 0.1(2)
Cl1 C3 C4 C5 -178.93(11)
C3 C4 C5 C6 0.8(2)
C3 C4 C5 Cl2 -179.50(11)
C4 C5 C6 C1 0.4(2)
Cl2 C5 C6 C1 -179.24(11)
C4 C5 C6 Cl3 -177.82(11)
Cl2 C5 C6 Cl3 2.51(17)
C2 C1 C6 C5 -2.5(2)
C7 C1 C6 C5 176.70(13)
C2 C1 C6 Cl3 175.65(10)
C7 C1 C6 Cl3 -5.2(2)
C6 C1 C7 O2 167.43(14)
C2 C1 C7 O2 -13.36(19)
C6 C1 C7 N1 -14.6(2)
C2 C1 C7 N1 164.56(13)
C13 C8 C9 O3 176.47(12)
N1 C8 C9 O3 -2.20(18)
C13 C8 C9 C10 -3.9(2)
N1 C8 C9 C10 177.42(12)
O3 C9 C10 C11 -177.45(13)
C8 C9 C10 C11 3.0(2)
O3 C9 C10 Cl4 3.0(2)
C8 C9 C10 Cl4 -176.60(10)
C9 C10 C11 C12 0.0(2)
Cl4 C10 C11 C12 179.62(10)
C10 C11 C12 C13 -2.3(2)
C10 C11 C12 Cl5 178.25(10)
C11 C12 C13 C8 1.4(2)
Cl5 C12 C13 C8 -179.18(10)
C9 C8 C13 C12 1.8(2)
N1 C8 C13 C12 -179.68(13)
O2 C7 N1 C8 -2.0(2)
C1 C7 N1 C8 -179.87(12)
C13 C8 N1 C7 13.7(2)
C9 C8 N1 C7 -167.68(13)
C19 C14 C15 C16 0.0
Cl6 C14 C15 C16 179.9(2)
C14 C15 C16 C17 0.0
C15 C16 C17 C18 0.0
C16 C17 C18 C19 0.0
C17 C18 C19 C14 0.0
C15 C14 C19 C18 0.0
Cl6 C14 C19 C18 -179.9(2)
